data_9017478
loop_
_publ_author_name
'Morin, C.'
'Corallini, S.'
'Carreaud, J.'
'Vaney, J. B.'
'Delaizir, G.'
'Crivello, J. C.'
'Lopes, E. B.'
'Piarristeguy, A.'
'Monnier, J.'
'Candolfi, C.'
'Nassif, V.'
'Cuello, G. J.'
'Pradel, A.'
'Goncalves, A. P.'
'Lenoir, B.'
'Alleno, E.'

_publ_section_title
;
 Polymorphism in thermoelectric As2Te3
 Note: T = 300 K
;
_journal_name_full 'Inorganic Chemistry'
_journal_page_first 9936
_journal_page_last 9947
_journal_volume 54
_journal_year 2015
_chemical_compound_source Synthetic
_chemical_formula_sum 'As2 Te3'
_chemical_name_mineral Kalgoorlieite
_space_group_IT_number 12
_space_group_name_Hall '-C 2y'
_space_group_name_H-M_alt 'C 1 2/m 1'
_symmetry_space_group_name_H-M 'C 1 2/m 1'
_cell_angle_alpha 90
_cell_angle_beta 95.06
_cell_angle_gamma 90
_cell_length_a 14.337
_cell_length_b 4.015
_cell_length_c 9.887
_cell_formula_units_Z 4
_cell_volume 566.908
_database_code_amcsd 0020524
_diffrn_ambient_temperature 300
_exptl_crystal_density_diffrn 6.241
_cod_data_source_file inputs/fixed/downloads/15/15232.cif
_cod_data_source_block 15232
_cod_database_code 9017478

loop_
_space_group_symop_operation_xyz
x,y,z
1/2+x,1/2+y,z
x,-y,z
1/2+x,1/2-y,z
-x,y,-z
1/2-x,1/2+y,-z
-x,-y,-z
1/2-x,1/2-y,-z

loop_
_atom_site_label
_atom_site_fract_x
_atom_site_fract_y
_atom_site_fract_z
As1 0.11290 0.50000 0.44040
As2 0.20100 0.00000 0.14080
Te1 0.02890 0.00000 0.28840
Te2 0.27800 0.50000 0.34060
Te3 0.37470 0.00000 0.03630

loop_
_cod_related_entry_id
_cod_related_entry_database
_cod_related_entry_code
1 AMCSD 0020524
